data_4506939
loop_
_publ_author_name
'Tripuramallu, Bharat Kumar'
'Mukherjee, Sandip'
'Das, Samar K.'

_publ_section_title
;
 Mechanistic Aspects for the Formation of Copper Dimer Bridged by
 Phosphonic Acid and Extending Its Dimensionality by Organic and Inorganic
 Linkers: Synthesis, Structural Characterization, Magnetic Properties, and
 Theoretical Studies
;
_journal_issue 11
_journal_name_full 'Crystal Growth &amp; Design'
_journal_page_first 5579
_journal_paper_doi 10.1021/cg3011162
_journal_volume 12
_journal_year 2012
_chemical_formula_moiety 'C44 H56 Cu2 N4 O22 P6'
_chemical_formula_sum 'C44 H56 Cu2 N4 O22 P6'
_chemical_formula_weight 1305.83
_chemical_name_systematic
;
 ?
;
_space_group_IT_number 14
_symmetry_cell_setting monoclinic
_symmetry_space_group_name_Hall '-P 2yn'
_symmetry_space_group_name_H-M 'P 1 21/n 1'
_atom_sites_solution_hydrogens geom
_atom_sites_solution_primary direct
_atom_sites_solution_secondary difmap
_audit_creation_method SHELXL-97
_cell_angle_alpha 90.00
_cell_angle_beta 106.403(2)
_cell_angle_gamma 90.00
_cell_formula_units_Z 2
_cell_length_a 9.9084(17)
_cell_length_b 17.024(3)
_cell_length_c 16.134(3)
_cell_measurement_reflns_used 6115
_cell_measurement_temperature 298(2)
_cell_measurement_theta_max 25.12
_cell_measurement_theta_min 2.48
_cell_volume 2610.7(8)
_computing_cell_refinement 'Bruker SMART'
_computing_data_collection 'Bruker SMART'
_computing_data_reduction 'Bruker SAINT'
_computing_molecular_graphics 'Bruker SHELXTL'
_computing_publication_material 'Bruker SHELXTL'
_computing_structure_refinement 'SHELXL-97 (Sheldrick, 1997)'
_computing_structure_solution 'SHELXS-97 (Sheldrick, 1990)'
_diffrn_ambient_temperature 298(2)
_diffrn_measured_fraction_theta_full 0.996
_diffrn_measured_fraction_theta_max 0.996
_diffrn_measurement_device_type 'CCD area detector'
_diffrn_measurement_method 'phi and omega scans'
_diffrn_radiation_monochromator graphite
_diffrn_radiation_source 'fine-focus sealed tube'
_diffrn_radiation_type MoK\a
_diffrn_radiation_wavelength 0.71073
_diffrn_reflns_av_R_equivalents 0.0250
_diffrn_reflns_av_sigmaI/netI 0.0179
_diffrn_reflns_limit_h_max 11
_diffrn_reflns_limit_h_min -11
_diffrn_reflns_limit_k_max 20
_diffrn_reflns_limit_k_min -20
_diffrn_reflns_limit_l_max 19
_diffrn_reflns_limit_l_min -19
_diffrn_reflns_number 24915
_diffrn_reflns_theta_full 25.15
_diffrn_reflns_theta_max 25.15
_diffrn_reflns_theta_min 1.78
_exptl_absorpt_coefficient_mu 1.084
_exptl_absorpt_correction_T_max 0.8287
_exptl_absorpt_correction_T_min 0.7229
_exptl_absorpt_correction_type empirical
_exptl_absorpt_process_details 'Bruker SAINT'
_exptl_crystal_colour Blue
_exptl_crystal_density_diffrn 1.661
_exptl_crystal_density_method 'not measured'
_exptl_crystal_description Block
_exptl_crystal_F_000 1344
_exptl_crystal_size_max 0.32
_exptl_crystal_size_mid 0.24
_exptl_crystal_size_min 0.18
_refine_diff_density_max 0.471
_refine_diff_density_min -0.568
_refine_diff_density_rms 0.067
_refine_ls_extinction_method none
_refine_ls_goodness_of_fit_ref 1.029
_refine_ls_hydrogen_treatment none
_refine_ls_matrix_type full
_refine_ls_number_parameters 386
_refine_ls_number_reflns 4652
_refine_ls_number_restraints 0
_refine_ls_restrained_S_all 1.029
_refine_ls_R_factor_all 0.0347
_refine_ls_R_factor_gt 0.0322
_refine_ls_shift/su_max 0.001
_refine_ls_shift/su_mean 0.000
_refine_ls_structure_factor_coef Fsqd
_refine_ls_weighting_details 'calc w=1/[\s^2^(Fo^2^)+(0.0551P)^2^+2.0089P] where P=(Fo^2^+2Fc^2^)/3'
_refine_ls_weighting_scheme calc
_refine_ls_wR_factor_gt 0.0895
_refine_ls_wR_factor_ref 0.0913
_reflns_number_gt 4321
_reflns_number_total 4652
_reflns_threshold_expression >2sigma(I)
_cod_data_source_file cg3011162_si_002.cif
_cod_data_source_block compound-2
_cod_original_sg_symbol_H-M P2(1)/n
_cod_database_code 4506939

loop_
_symmetry_equiv_pos_as_xyz
'x, y, z'
'-x+1/2, y+1/2, -z+1/2'
'-x, -y, -z'
'x-1/2, -y-1/2, z-1/2'

loop_
_atom_site_label
_atom_site_type_symbol
_atom_site_fract_x
_atom_site_fract_y
_atom_site_fract_z
_atom_site_U_iso_or_equiv
_atom_site_adp_type
_atom_site_occupancy
_atom_site_symmetry_multiplicity
_atom_site_calc_flag
_atom_site_refinement_flags
C1 C 0.1931(3) -0.05017(18) 0.7232(2) 0.0456(7) Uani 1 1 d .
H1 H 0.2746 -0.0752 0.7553 0.055 Uiso 1 1 calc R
C2 C 0.0678(3) -0.0678(2) 0.7396(2) 0.0557(8) Uani 1 1 d .
H2 H 0.0651 -0.1035 0.7827 0.067 Uiso 1 1 calc R
C3 C -0.0529(3) -0.03237(19) 0.6918(2) 0.0536(8) Uani 1 1 d .
H3 H -0.1389 -0.0447 0.7011 0.064 Uiso 1 1 calc R
C4 C -0.0460(3) 0.02159(17) 0.6299(2) 0.0433(6) Uani 1 1 d .
H4 H -0.1269 0.0467 0.5973 0.052 Uiso 1 1 calc R
C5 C 0.0835(2) 0.03809(13) 0.61667(16) 0.0290(5) Uani 1 1 d .
C6 C 0.1047(2) 0.09560(14) 0.55415(15) 0.0310(5) Uani 1 1 d .
C7 C -0.0027(3) 0.14222(18) 0.5048(2) 0.0489(7) Uani 1 1 d .
H7 H -0.0936 0.1378 0.5099 0.059 Uiso 1 1 calc R
C8 C 0.0272(4) 0.1949(2) 0.4486(2) 0.0662(10) Uani 1 1 d .
H8 H -0.0431 0.2272 0.4154 0.079 Uiso 1 1 calc R
C9 C 0.1627(4) 0.1998(2) 0.4414(2) 0.0618(9) Uani 1 1 d .
H9 H 0.1844 0.2350 0.4030 0.074 Uiso 1 1 calc R
C10 C 0.2651(3) 0.15178(17) 0.49206(18) 0.0434(6) Uani 1 1 d .
H10 H 0.3562 0.1548 0.4870 0.052 Uiso 1 1 calc R
C11 C 0.5321(3) 0.23254(14) 0.68850(17) 0.0348(5) Uani 1 1 d .
H11A H 0.5943 0.2692 0.7272 0.042 Uiso 1 1 calc R
H11B H 0.4886 0.2603 0.6352 0.042 Uiso 1 1 calc R
C12 C 0.4177(3) 0.20844(14) 0.72883(15) 0.0309(5) Uani 1 1 d .
C13 C 0.4424(3) 0.15703(15) 0.79856(15) 0.0331(5) Uani 1 1 d .
H13 H 0.5318 0.1358 0.8210 0.040 Uiso 1 1 calc R
C14 C 0.3364(3) 0.13691(15) 0.83508(15) 0.0330(5) Uani 1 1 d .
H14 H 0.3560 0.1024 0.8816 0.040 Uiso 1 1 calc R
C15 C 0.2021(3) 0.16713(14) 0.80372(15) 0.0316(5) Uani 1 1 d .
C16 C 0.2822(3) 0.23749(16) 0.69667(17) 0.0395(6) Uani 1 1 d .
H16 H 0.2619 0.2711 0.6493 0.047 Uiso 1 1 calc R
C17 C 0.1764(3) 0.21755(16) 0.73358(18) 0.0410(6) Uani 1 1 d .
H17 H 0.0867 0.2383 0.7109 0.049 Uiso 1 1 calc R
C18 C 0.0862(3) 0.14508(16) 0.84326(19) 0.0396(6) Uani 1 1 d .
H18A H 0.1119 0.0963 0.8748 0.047 Uiso 1 1 calc R
H18B H 0.0011 0.1354 0.7970 0.047 Uiso 1 1 calc R
C19 C 0.5864(3) -0.10574(15) 0.88125(15) 0.0346(5) Uani 1 1 d .
H19A H 0.5145 -0.1459 0.8633 0.042 Uiso 1 1 calc R
H19B H 0.6722 -0.1316 0.9138 0.042 Uiso 1 1 calc R
C20 C 0.5413(3) -0.04956(15) 0.94127(15) 0.0325(5) Uani 1 1 d .
C21 C 0.6276(3) 0.01066(16) 0.98303(16) 0.0370(6) Uani 1 1 d .
H21 H 0.7141 0.0187 0.9725 0.044 Uiso 1 1 calc R
C22 C 0.5864(3) 0.05943(16) 1.04072(16) 0.0372(6) Uani 1 1 d .
H22 H 0.6461 0.0997 1.0679 0.045 Uiso 1 1 calc R
Cu1 Cu 0.37862(3) 0.034103(16) 0.633813(17) 0.02514(10) Uani 1 1 d .
H9A H 0.617(4) -0.157(2) 0.710(2) 0.059(12) Uiso 1 1 d .
N1 N 0.2020(2) 0.00181(12) 0.66258(12) 0.0294(4) Uani 1 1 d .
N2 N 0.2376(2) 0.10106(12) 0.54818(12) 0.0298(4) Uani 1 1 d .
O1 O 0.3756(2) -0.06326(13) 0.54127(15) 0.0441(5) Uani 1 1 d .
O2 O 0.54239(16) 0.08958(10) 0.61509(10) 0.0303(4) Uani 1 1 d .
O3 O 0.7339(2) 0.12502(12) 0.75108(13) 0.0397(4) Uani 1 1 d .
O4 O 0.73032(18) 0.18901(11) 0.61302(12) 0.0396(4) Uani 1 1 d .
O5 O 0.0188(2) 0.29558(11) 0.87615(13) 0.0507(5) Uani 1 1 d .
O6 O -0.0474(4) 0.1866(2) 0.9673(3) 0.0454(9) Uani 0.50 1 d P
O7 O 0.2054(5) 0.2287(2) 0.9932(2) 0.0413(9) Uani 0.50 1 d P
O8 O 0.74031(18) -0.00671(11) 0.81429(11) 0.0360(4) Uani 1 1 d .
H8A H 0.8096 -0.0304 0.8434 0.054 Uiso 1 1 calc R
O9 O 0.6681(2) -0.13238(12) 0.73909(13) 0.0414(5) Uani 1 1 d .
O10 O 0.48428(18) -0.02654(10) 0.73206(11) 0.0352(4) Uani 1 1 d .
O11 O 0.9847(2) 0.94142(15) 0.94056(16) 0.0642(6) Uani 1 1 d .
O6A O -0.1198(4) 0.1832(2) 0.9025(3) 0.0453(9) Uani 0.50 1 d P
O7A O 0.1204(5) 0.2049(2) 0.9979(2) 0.0402(9) Uani 0.50 1 d P
P1 P 0.63731(6) 0.15384(3) 0.66498(4) 0.02657(15) Uani 1 1 d .
P2 P 0.04828(9) 0.21667(4) 0.91480(5) 0.0449(2) Uani 1 1 d .
P3 P 0.61672(6) -0.06331(4) 0.78580(4) 0.02769(15) Uani 1 1 d .
H3A H 0.728(5) 0.087(3) 0.766(3) 0.081(15) Uiso 1 1 d .
H2O H 0.409(4) -0.066(2) 0.500(3) 0.073(13) Uiso 1 1 d .
H1O H 0.405(4) -0.099(2) 0.564(2) 0.061(12) Uiso 1 1 d .

loop_
_atom_site_aniso_label
_atom_site_aniso_U_11
_atom_site_aniso_U_22
_atom_site_aniso_U_33
_atom_site_aniso_U_23
_atom_site_aniso_U_13
_atom_site_aniso_U_12
C1 0.0380(15) 0.0497(16) 0.0502(16) 0.0199(13) 0.0143(13) -0.0005(12)
C2 0.0535(18) 0.0583(19) 0.064(2) 0.0187(16) 0.0299(16) -0.0055(15)
C3 0.0411(16) 0.0567(19) 0.075(2) 0.0045(16) 0.0363(16) -0.0056(14)
C4 0.0303(13) 0.0458(15) 0.0574(18) 0.0014(13) 0.0185(13) 0.0034(11)
C5 0.0248(11) 0.0305(12) 0.0327(12) -0.0034(9) 0.0098(10) 0.0002(9)
C6 0.0270(12) 0.0342(12) 0.0311(12) -0.0012(10) 0.0070(9) 0.0021(10)
C7 0.0358(14) 0.0543(18) 0.0553(17) 0.0157(14) 0.0109(13) 0.0116(13)
C8 0.0543(19) 0.068(2) 0.069(2) 0.0350(19) 0.0052(17) 0.0194(17)
C9 0.058(2) 0.066(2) 0.058(2) 0.0333(17) 0.0105(16) 0.0023(17)
C10 0.0378(14) 0.0509(16) 0.0410(15) 0.0141(13) 0.0103(12) -0.0040(12)
C11 0.0441(14) 0.0271(12) 0.0367(13) 0.0015(10) 0.0173(11) 0.0021(11)
C12 0.0382(13) 0.0266(12) 0.0304(12) -0.0048(9) 0.0140(10) 0.0010(10)
C13 0.0328(13) 0.0351(13) 0.0319(12) -0.0016(10) 0.0101(10) 0.0029(10)
C14 0.0383(13) 0.0324(13) 0.0291(12) 0.0012(10) 0.0110(10) 0.0012(10)
C15 0.0358(13) 0.0278(12) 0.0331(12) -0.0072(10) 0.0127(10) -0.0009(10)
C16 0.0468(15) 0.0364(14) 0.0374(14) 0.0091(11) 0.0153(12) 0.0110(12)
C17 0.0369(14) 0.0433(15) 0.0433(15) 0.0037(12) 0.0118(12) 0.0115(11)
C18 0.0350(13) 0.0341(13) 0.0526(16) -0.0054(12) 0.0171(12) -0.0041(11)
C19 0.0412(14) 0.0328(13) 0.0286(12) 0.0043(10) 0.0076(10) 0.0011(11)
C20 0.0398(14) 0.0348(13) 0.0209(11) 0.0058(10) 0.0055(10) -0.0002(11)
C21 0.0323(13) 0.0484(15) 0.0302(13) 0.0017(11) 0.0086(10) -0.0049(11)
C22 0.0378(14) 0.0432(14) 0.0292(12) -0.0034(11) 0.0074(11) -0.0113(11)
Cu1 0.02106(16) 0.02880(17) 0.02511(16) 0.00190(10) 0.00581(11) -0.00092(10)
N1 0.0263(10) 0.0314(10) 0.0310(10) 0.0037(8) 0.0090(8) -0.0019(8)
N2 0.0275(10) 0.0324(10) 0.0287(10) 0.0030(8) 0.0067(8) -0.0009(8)
O1 0.0625(13) 0.0369(11) 0.0340(11) -0.0049(9) 0.0157(10) 0.0076(10)
O2 0.0281(8) 0.0349(9) 0.0301(8) -0.0053(7) 0.0117(7) -0.0064(7)
O3 0.0346(10) 0.0350(11) 0.0426(11) 0.0036(9) -0.0005(8) -0.0053(8)
O4 0.0353(9) 0.0405(10) 0.0501(11) 0.0004(8) 0.0236(8) -0.0068(8)
O5 0.0600(13) 0.0324(10) 0.0493(12) 0.0030(9) -0.0015(10) 0.0055(9)
O6 0.044(2) 0.049(2) 0.053(3) 0.0055(19) 0.030(2) 0.0080(18)
O7 0.036(2) 0.044(2) 0.039(2) -0.0020(17) 0.0032(18) 0.0080(19)
O8 0.0291(9) 0.0412(10) 0.0326(9) 0.0045(8) 0.0003(7) -0.0016(8)
O9 0.0359(10) 0.0449(11) 0.0433(11) -0.0124(9) 0.0108(9) 0.0024(9)
O10 0.0284(9) 0.0452(10) 0.0294(9) 0.0072(7) 0.0039(7) 0.0042(7)
O11 0.0501(13) 0.0691(15) 0.0675(15) 0.0231(12) 0.0066(11) -0.0011(11)
O6A 0.034(2) 0.057(2) 0.050(2) -0.013(2) 0.0213(19) -0.0029(18)
O7A 0.053(3) 0.032(2) 0.0287(19) -0.0018(15) 0.0009(18) 0.0040(19)
P1 0.0251(3) 0.0273(3) 0.0284(3) -0.0005(2) 0.0094(2) -0.0036(2)
P2 0.0581(5) 0.0320(4) 0.0579(5) 0.0102(3) 0.0381(4) 0.0159(3)
P3 0.0260(3) 0.0319(3) 0.0242(3) 0.0011(2) 0.0055(2) 0.0019(2)

loop_
_atom_type_symbol
_atom_type_description
_atom_type_scat_dispersion_real
_atom_type_scat_dispersion_imag
_atom_type_scat_source
C C 0.0033 0.0016 'International Tables Vol C Tables 4.2.6.8 and 6.1.1.4'
H H 0.0000 0.0000 'International Tables Vol C Tables 4.2.6.8 and 6.1.1.4'
N N 0.0061 0.0033 'International Tables Vol C Tables 4.2.6.8 and 6.1.1.4'
O O 0.0106 0.0060 'International Tables Vol C Tables 4.2.6.8 and 6.1.1.4'
P P 0.1023 0.0942 'International Tables Vol C Tables 4.2.6.8 and 6.1.1.4'
Cu Cu 0.3201 1.2651 'International Tables Vol C Tables 4.2.6.8 and 6.1.1.4'

loop_
_geom_angle_atom_site_label_1
_geom_angle_atom_site_label_2
_geom_angle_atom_site_label_3
_geom_angle
_geom_angle_site_symmetry_1
_geom_angle_site_symmetry_3
N1 C1 C2 122.3(3) . .
C3 C2 C1 119.3(3) . .
C2 C3 C4 119.4(3) . .
C3 C4 C5 119.1(3) . .
N1 C5 C4 121.5(2) . .
N1 C5 C6 114.4(2) . .
C4 C5 C6 124.1(2) . .
N2 C6 C7 121.7(2) . .
N2 C6 C5 115.3(2) . .
C7 C6 C5 122.9(2) . .
C8 C7 C6 118.8(3) . .
C7 C8 C9 119.6(3) . .
C10 C9 C8 118.9(3) . .
N2 C10 C9 122.0(3) . .
C12 C11 P1 115.89(17) . .
C16 C12 C13 117.2(2) . .
C16 C12 C11 120.4(2) . .
C13 C12 C11 122.4(2) . .
C14 C13 C12 121.2(2) . .
C15 C14 C13 121.3(2) . .
C14 C15 C17 117.7(2) . .
C14 C15 C18 121.4(2) . .
C17 C15 C18 120.8(2) . .
C17 C16 C12 121.4(2) . .
C15 C17 C16 121.0(2) . .
C15 C18 P2 115.24(18) . .
C20 C19 P3 116.34(17) . .
C21 C20 C22 117.6(2) . 3_657
C21 C20 C19 121.8(2) . .
C22 C20 C19 120.6(2) 3_657 .
C20 C21 C22 120.7(2) . .
C20 C22 C21 121.7(2) 3_657 .
O10 Cu1 O2 95.90(7) . .
O10 Cu1 N1 88.27(8) . .
O2 Cu1 N1 166.83(8) . .
O10 Cu1 N2 166.71(8) . .
O2 Cu1 N2 93.73(8) . .
N1 Cu1 N2 80.38(8) . .
O10 Cu1 O1 93.09(9) . .
O2 Cu1 O1 96.29(8) . .
N1 Cu1 O1 95.95(9) . .
N2 Cu1 O1 94.93(9) . .
C1 N1 C5 118.5(2) . .
C1 N1 Cu1 126.19(18) . .
C5 N1 Cu1 115.33(16) . .
C10 N2 C6 118.9(2) . .
C10 N2 Cu1 126.58(17) . .
C6 N2 Cu1 114.39(16) . .
P1 O2 Cu1 132.64(10) . .
O6A O6 P2 80.2(3) . .
O7A O7 P2 51.2(3) . .
P3 O10 Cu1 152.24(12) . .
O6 O6A P2 61.1(3) . .
O7 O7A P2 95.1(4) . .
O2 P1 O3 112.72(11) . .
O2 P1 O4 111.72(10) . .
O3 P1 O4 107.67(11) . .
O2 P1 C11 109.81(11) . .
O3 P1 C11 107.35(12) . .
O4 P1 C11 107.32(11) . .
O7A P2 O5 122.93(19) . .
O7A P2 O6 68.6(3) . .
O5 P2 O6 117.36(18) . .
O7A P2 O6A 106.9(3) . .
O5 P2 O6A 100.57(18) . .
O6 P2 O6A 38.7(2) . .
O7A P2 O7 33.7(2) . .
O5 P2 O7 103.47(17) . .
O6 P2 O7 101.9(2) . .
O6A P2 O7 140.5(2) . .
O7A P2 C18 113.10(19) . .
O5 P2 C18 113.59(13) . .
O6 P2 C18 113.96(19) . .
O6A P2 C18 94.17(16) . .
O7 P2 C18 104.13(16) . .
O10 P3 O8 114.23(10) . .
O10 P3 O9 112.94(11) . .
O8 P3 O9 106.19(11) . .
O10 P3 C19 109.47(11) . .
O8 P3 C19 108.04(11) . .
O9 P3 C19 105.50(12) . .

loop_
_geom_bond_atom_site_label_1
_geom_bond_atom_site_label_2
_geom_bond_distance
_geom_bond_site_symmetry_2
C1 N1 1.341(3) .
C1 C2 1.374(4) .
C2 C3 1.367(5) .
C3 C4 1.373(4) .
C4 C5 1.388(4) .
C5 N1 1.348(3) .
C5 C6 1.463(3) .
C6 N2 1.351(3) .
C6 C7 1.385(4) .
C7 C8 1.366(4) .
C8 C9 1.382(5) .
C9 C10 1.378(4) .
C10 N2 1.334(3) .
C11 C12 1.514(3) .
C11 P1 1.802(2) .
C12 C16 1.387(4) .
C12 C13 1.391(3) .
C13 C14 1.385(3) .
C14 C15 1.383(4) .
C15 C17 1.385(4) .
C15 C18 1.510(3) .
C16 C17 1.386(4) .
C18 P2 1.790(3) .
C19 C20 1.515(3) .
C19 P3 1.801(2) .
C20 C21 1.382(4) .
C20 C22 1.387(4) 3_657
C21 C22 1.392(4) .
C22 C20 1.387(4) 3_657
Cu1 O10 1.9333(17) .
Cu1 O2 1.9732(16) .
Cu1 N1 2.0096(19) .
Cu1 N2 2.0174(19) .
Cu1 O1 2.225(2) .
O2 P1 1.5170(17) .
O3 P1 1.528(2) .
O4 P1 1.5320(17) .
O5 P2 1.475(2) .
O6 O6A 1.090(5) .
O6 P2 1.527(4) .
O7 O7A 0.957(5) .
O7 P2 1.719(4) .
O8 P3 1.5236(18) .
O9 P3 1.558(2) .
O10 P3 1.4910(17) .
O6A P2 1.718(4) .
O7A P2 1.344(4) .
